data_7027548
loop_
_publ_author_name
'Capdevila, Merc\`e'
'Carrasco, Yolanda'
'Clegg, William'
'Coxall, Robert A.'
'Gonz\'alez-Duarte, Pilar'
'Lled\'os, Agust\'i'
'Antonio Ram\'irez, Jos\'e'
'Ram\'irez, Antonio'

_publ_section_title
;
 Extending knowledge on the nucleophilicity of the {Pt2S2} core:
 Ph2PCH2CH2PPh2 as an alternative terminal ligand in [L2Pt(\m-S)2PtL2]
 metalloligands&#x200A;&#x2020;
;
_journal_issue 17
_journal_name_full 'Journal of the Chemical Society, Dalton Transactions'
_journal_page_first 3103
_journal_paper_doi 10.1039/a903899j
_journal_year 1999
_chemical_formula_sum 'C84 H78 Cl20 P6 Pt3 S2'
_chemical_formula_weight 2631.67
_chemical_name_systematic
;
 ?
;
_space_group_IT_number 167
_symmetry_cell_setting hexagonal
_symmetry_space_group_name_Hall '-R 3 2"c'
_symmetry_space_group_name_H-M 'R -3 c :H'
_atom_sites_solution_hydrogens geom
_atom_sites_solution_primary direct
_atom_sites_solution_secondary difmap
_audit_creation_method SHELXL
_cell_angle_alpha 90.00
_cell_angle_beta 90.00
_cell_angle_gamma 120.00
_cell_formula_units_Z 12
_cell_length_a 18.0036(10)
_cell_length_b 18.0036(10)
_cell_length_c 105.495(6)
_cell_measurement_reflns_used 34595
_cell_measurement_temperature 160(2)
_cell_measurement_theta_max 28.51
_cell_measurement_theta_min 2.26
_cell_volume 29613(3)
_computing_cell_refinement 'local programs'
_computing_data_collection 'Siemens SMART'
_computing_data_reduction 'Siemens SAINT'
_computing_molecular_graphics 'Siemens SHELXTL'
_computing_publication_material 'SHELXTL and local programs'
_computing_structure_refinement 'Siemens SHELXTL'
_computing_structure_solution 'Siemens SHELXTL'
_diffrn_ambient_temperature 160(2)
_diffrn_measurement_device 'Siemens SMART CCD diffractometer'
_diffrn_measurement_method '\w rotation with narrow frames'
_diffrn_radiation_monochromator graphite
_diffrn_radiation_source 'fine-focus sealed tube'
_diffrn_radiation_type MoK\a
_diffrn_radiation_wavelength 0.71073
_diffrn_reflns_av_R_equivalents 0.0750
_diffrn_reflns_av_sigmaI/netI 0.0305
_diffrn_reflns_limit_h_max 23
_diffrn_reflns_limit_h_min -23
_diffrn_reflns_limit_k_max 23
_diffrn_reflns_limit_k_min -17
_diffrn_reflns_limit_l_max 134
_diffrn_reflns_limit_l_min -119
_diffrn_reflns_number 48922
_diffrn_reflns_theta_max 25.00
_diffrn_reflns_theta_min 1.16
_diffrn_standards_decay_% 0
_diffrn_standards_number 0
_exptl_absorpt_coefficient_mu 4.964
_exptl_absorpt_correction_T_max 0.83263
_exptl_absorpt_correction_T_min 0.38071
_exptl_absorpt_correction_type empirical
_exptl_crystal_colour colourless
_exptl_crystal_density_diffrn 1.771
_exptl_crystal_description block
_exptl_crystal_F_000 15336
_exptl_crystal_size_max 0.55
_exptl_crystal_size_mid 0.55
_exptl_crystal_size_min 0.23
_refine_diff_density_max 1.326
_refine_diff_density_min -1.237
_refine_diff_density_rms 0.122
_refine_ls_extinction_method none
_refine_ls_goodness_of_fit_all 1.130
_refine_ls_goodness_of_fit_obs 1.099
_refine_ls_matrix_type full
_refine_ls_number_parameters 411
_refine_ls_number_reflns 5749
_refine_ls_number_restraints 237
_refine_ls_restrained_S_all 1.206
_refine_ls_restrained_S_obs 1.126
_refine_ls_R_factor_all 0.0421
_refine_ls_R_factor_obs 0.0325
_refine_ls_shift/esd_max -0.002
_refine_ls_shift/esd_mean 0.000
_refine_ls_structure_factor_coef Fsqd
_refine_ls_weighting_details 'w=1/[\s^2^(Fo^2^)+(0.0274P)^2^+488.6854P] where P=(Fo^2^+2Fc^2^)/3'
_refine_ls_weighting_scheme calc
_refine_ls_wR_factor_all 0.0915
_refine_ls_wR_factor_obs 0.0787
_reflns_number_observed 5086
_reflns_number_total 5821
_reflns_observed_criterion >2sigma(I)
_cod_data_source_file 903899jsup1.cif
_cod_data_source_block pg99
_cod_depositor_comments
;
The following automatic conversions were performed:

'_refine_ls_weighting_scheme' value 'calc
w=1/[\s^2^(Fo^2^)+(0.0274P)^2^+488.6854P] where P=(Fo^2^+2Fc^2^)/3'
was changed to 'calc'. New tag '_refine_ls_weighting_details' was
created. The value of the new tag was set to
'w=1/[\s^2^(Fo^2^)+(0.0274P)^2^+488.6854P] where P=(Fo^2^+2Fc^2^)/3'.

Automatic conversion script
Id: cif_fix_values 3143 2015-03-26 13:38:13Z robertas 
;
_cod_original_cell_volume 29612.8(29)
_cod_original_sg_symbol_H-M R-3c
_cod_database_code 7027548

loop_
_symmetry_equiv_pos_as_xyz
'x, y, z'
'-y, x-y, z'
'-x+y, -x, z'
'y, x, -z+1/2'
'x-y, -y, -z+1/2'
'-x, -x+y, -z+1/2'
'x+2/3, y+1/3, z+1/3'
'-y+2/3, x-y+1/3, z+1/3'
'-x+y+2/3, -x+1/3, z+1/3'
'y+2/3, x+1/3, -z+5/6'
'x-y+2/3, -y+1/3, -z+5/6'
'-x+2/3, -x+y+1/3, -z+5/6'
'x+1/3, y+2/3, z+2/3'
'-y+1/3, x-y+2/3, z+2/3'
'-x+y+1/3, -x+2/3, z+2/3'
'y+1/3, x+2/3, -z+7/6'
'x-y+1/3, -y+2/3, -z+7/6'
'-x+1/3, -x+y+2/3, -z+7/6'
'-x, -y, -z'
'y, -x+y, -z'
'x-y, x, -z'
'-y, -x, z-1/2'
'-x+y, y, z-1/2'
'x, x-y, z-1/2'
'-x+2/3, -y+1/3, -z+1/3'
'y+2/3, -x+y+1/3, -z+1/3'
'x-y+2/3, x+1/3, -z+1/3'
'-y+2/3, -x+1/3, z-1/6'
'-x+y+2/3, y+1/3, z-1/6'
'x+2/3, x-y+1/3, z-1/6'
'-x+1/3, -y+2/3, -z+2/3'
'y+1/3, -x+y+2/3, -z+2/3'
'x-y+1/3, x+2/3, -z+2/3'
'-y+1/3, -x+2/3, z+1/6'
'-x+y+1/3, y+2/3, z+1/6'
'x+1/3, x-y+2/3, z+1/6'

loop_
_atom_site_aniso_label
_atom_site_aniso_U_11
_atom_site_aniso_U_22
_atom_site_aniso_U_33
_atom_site_aniso_U_23
_atom_site_aniso_U_13
_atom_site_aniso_U_12
Pt1 0.01923(12) 0.02227(12) 0.02695(12) -0.00083(8) 0.00088(8) 0.01030(9)
S1 0.0224(7) 0.0224(7) 0.0224(10) 0.000 0.000 0.0112(3)
S2 0.0278(7) 0.0278(7) 0.0219(11) 0.000 0.000 0.0139(4)
P1 0.0254(8) 0.0315(8) 0.0378(8) -0.0028(6) 0.0068(6) 0.0133(7)
C1 0.043(4) 0.045(4) 0.040(3) 0.004(3) 0.012(3) 0.019(3)
C2 0.082(8) 0.126(10) 0.088(8) 0.045(8) -0.007(6) 0.001(7)
C3 0.125(11) 0.129(12) 0.070(7) 0.041(7) -0.013(7) -0.021(9)
C4 0.153(13) 0.101(9) 0.076(8) 0.044(7) 0.034(8) 0.060(9)
C5 0.090(7) 0.125(9) 0.045(4) -0.003(5) -0.001(4) 0.075(7)
C6 0.063(5) 0.080(6) 0.047(4) -0.004(4) 0.001(4) 0.042(5)
C7 0.039(3) 0.036(3) 0.056(4) -0.008(3) 0.014(3) 0.018(3)
C8 0.053(9) 0.053(6) 0.067(9) -0.010(7) 0.021(7) 0.026(7)
C9 0.088(12) 0.063(8) 0.133(16) -0.030(10) 0.043(11) 0.037(9)
C10 0.101(7) 0.042(5) 0.178(11) -0.027(6) 0.042(7) 0.031(5)
C11 0.150(19) 0.032(7) 0.211(23) -0.022(12) 0.110(16) 0.002(11)
C12 0.101(14) 0.033(7) 0.141(16) -0.001(9) 0.076(12) 0.018(9)
C8A 0.053(9) 0.084(10) 0.123(17) -0.043(11) -0.019(10) 0.049(8)
C9A 0.113(11) 0.094(11) 0.123(17) -0.018(12) -0.014(13) 0.093(10)
C11A 0.063(8) 0.037(7) 0.097(14) -0.030(9) 0.014(9) 0.016(6)
C12A 0.038(6) 0.048(8) 0.071(11) -0.025(8) -0.003(7) 0.030(6)
C13 0.025(3) 0.044(4) 0.056(4) -0.004(3) 0.005(3) 0.016(3)
C14 0.032(3) 0.050(4) 0.057(4) -0.009(3) -0.004(3) 0.028(3)
P2 0.0225(7) 0.0316(8) 0.0366(8) -0.0029(6) -0.0027(6) 0.0135(6)
C15 0.027(3) 0.034(3) 0.042(3) -0.004(3) -0.002(3) 0.009(3)
C16 0.036(4) 0.043(5) 0.177(11) -0.042(6) -0.034(6) 0.020(4)
C17 0.066(6) 0.042(5) 0.223(14) -0.048(7) -0.045(8) 0.030(5)
C18 0.055(5) 0.036(4) 0.083(6) -0.016(4) -0.007(4) 0.005(4)
C19 0.047(5) 0.050(5) 0.069(5) -0.003(4) -0.021(4) -0.002(4)
C20 0.038(4) 0.043(4) 0.057(4) 0.002(3) -0.014(3) 0.007(3)
C21 0.023(3) 0.035(3) 0.044(3) -0.003(3) -0.011(3) 0.008(3)
C22 0.049(4) 0.050(4) 0.063(5) 0.015(4) -0.003(4) 0.026(4)
C23 0.063(5) 0.055(5) 0.080(6) 0.021(4) -0.009(5) 0.026(4)
C24 0.043(4) 0.060(5) 0.049(4) 0.014(4) -0.008(3) 0.002(4)
C25 0.041(4) 0.072(5) 0.036(4) -0.001(3) -0.005(3) 0.019(4)
C26 0.031(3) 0.052(4) 0.040(4) -0.005(3) -0.009(3) 0.017(3)
C27 0.058(5) 0.057(5) 0.066(5) -0.009(4) 0.003(4) 0.025(4)
Cl1 0.091(2) 0.132(3) 0.140(3) -0.022(2) 0.044(2) 0.031(2)
Cl2 0.112(2) 0.0565(15) 0.139(3) -0.010(2) -0.020(2) 0.032(2)
Cl3 0.128(3) 0.091(2) 0.065(2) -0.0189(14) -0.002(2) 0.040(2)
C28 0.099(8) 0.054(6) 0.142(11) -0.023(6) 0.017(7) 0.039(6)
Cl4 0.078(5) 0.101(5) 0.129(9) -0.007(5) 0.016(4) 0.053(4)
Cl5 0.111(7) 0.073(5) 0.113(8) -0.010(5) -0.009(6) 0.054(6)
Cl6 0.057(4) 0.050(4) 0.088(7) -0.025(4) -0.005(4) 0.016(3)
Cl4A 0.158(7) 0.104(5) 0.266(17) 0.021(6) 0.045(7) 0.104(5)
Cl5A 0.286(18) 0.067(4) 0.098(6) 0.012(4) 0.064(8) 0.041(9)
Cl6A 0.173(11) 0.069(5) 0.061(4) -0.003(3) 0.006(6) 0.025(6)
Cl7 0.103(2) 0.103(2) 0.035(2) 0.000 0.000 0.0514(10)
Cl8 0.0722(14) 0.0722(14) 0.036(2) 0.000 0.000 0.0361(7)

loop_
_atom_site_label
_atom_site_type_symbol
_atom_site_fract_x
_atom_site_fract_y
_atom_site_fract_z
_atom_site_U_iso_or_equiv
_atom_site_thermal_displace_type
_atom_site_occupancy
_atom_site_calc_flag
_atom_site_refinement_flags
_atom_site_disorder_group
Pt1 Pt 0.558684(13) 0.314776(13) -0.043794(2) 0.02284(8) Uani 1 d . .
S1 S 0.6667 0.3333 -0.05831(2) 0.0224(4) Uani 1 d S .
S2 S 0.6667 0.3333 -0.02928(2) 0.0258(5) Uani 1 d S .
P1 P 0.46716(10) 0.31677(10) -0.029463(15) 0.0320(3) Uani 1 d . .
C1 C 0.4515(4) 0.2631(4) -0.01445(6) 0.044(2) Uani 1 d . .
C2 C 0.3781(8) 0.1956(9) -0.01042(11) 0.121(5) Uani 1 d . .
H2 H 0.3298(8) 0.1723(9) -0.01591(11) 0.145 Uiso 1 calc R .
C3 C 0.3693(10) 0.1582(9) 0.00144(11) 0.146(7) Uani 1 d . .
H3 H 0.3155(10) 0.1107(9) 0.00381(11) 0.175 Uiso 1 calc R .
C4 C 0.4323(10) 0.1865(8) 0.00922(11) 0.112(4) Uani 1 d . .
H4 H 0.4250(10) 0.1590(8) 0.01718(11) 0.134 Uiso 1 calc R .
C5 C 0.5116(7) 0.2574(8) 0.00616(8) 0.077(3) Uani 1 d . .
H5 H 0.5588(7) 0.2782(8) 0.01185(8) 0.093 Uiso 1 calc R .
C6 C 0.5191(6) 0.2959(6) -0.00541(7) 0.061(2) Uani 1 d . .
H6 H 0.5713(6) 0.3465(6) -0.00742(7) 0.073 Uiso 1 calc R .
C7 C 0.4953(4) 0.4260(4) -0.02566(7) 0.044(2) Uani 1 d DU .
C8 C 0.4554(9) 0.4432(8) -0.01556(14) 0.058(4) Uani 0.525(12) d PDU 1
H8 H 0.4146(9) 0.3978(8) -0.01041(14) 0.070 Uiso 0.525(12) calc PR 1
C9 C 0.4764(13) 0.5275(9) -0.0132(2) 0.095(7) Uani 0.525(12) d PDU 1
H9 H 0.4454(13) 0.5399(9) -0.0070(2) 0.114 Uiso 0.525(12) calc PR 1
C10 C 0.5448(7) 0.5947(6) -0.02004(13) 0.109(4) Uani 1 d DU .
H10 H 0.5650(7) 0.6528(6) -0.01774(13) 0.131 Uiso 1 calc R 1
C11 C 0.5801(19) 0.5768(9) -0.0296(3) 0.150(12) Uani 0.525(12) d PDU 1
H11 H 0.6202(19) 0.6219(9) -0.0348(3) 0.180 Uiso 0.525(12) calc PR 1
C12 C 0.5600(14) 0.4932(8) -0.0321(2) 0.098(8) Uani 0.525(12) d PDU 1
H12 H 0.5914(14) 0.4824(8) -0.0384(2) 0.118 Uiso 0.525(12) calc PR 1
C8A C 0.4387(10) 0.4580(10) -0.0272(2) 0.080(6) Uani 0.475(12) d PDU 2
H8A H 0.3817(10) 0.4208(10) -0.0300(2) 0.096 Uiso 0.475(12) calc PR 2
C9A C 0.4664(12) 0.5450(11) -0.0246(2) 0.091(6) Uani 0.475(12) d PDU 2
H9A H 0.4295(12) 0.5676(11) -0.0261(2) 0.110 Uiso 0.475(12) calc PR 2
C11A C 0.6054(10) 0.5696(9) -0.0207(2) 0.069(5) Uani 0.475(12) d PDU 2
H11A H 0.6642(10) 0.6096(9) -0.0191(2) 0.083 Uiso 0.475(12) calc PR 2
C12A C 0.5795(8) 0.4848(9) -0.0236(2) 0.048(4) Uani 0.475(12) d PDU 2
H12A H 0.6213(8) 0.4674(9) -0.0242(2) 0.058 Uiso 0.475(12) calc PR 2
C13 C 0.3613(4) 0.2706(4) -0.03701(7) 0.042(2) Uani 1 d . .
H13A H 0.3318(4) 0.2072(4) -0.03660(7) 0.051 Uiso 1 calc R .
H13B H 0.3257(4) 0.2898(4) -0.03251(7) 0.051 Uiso 1 calc R .
C14 C 0.3733(4) 0.2997(5) -0.05073(7) 0.043(2) Uani 1 d . .
H14A H 0.3927(4) 0.3617(5) -0.05115(7) 0.052 Uiso 1 calc R .
H14B H 0.3182(4) 0.2680(5) -0.05534(7) 0.052 Uiso 1 calc R .
P2 P 0.45325(9) 0.27904(10) -0.058012(15) 0.0303(3) Uani 1 d . .
C15 C 0.3971(4) 0.1646(4) -0.06126(6) 0.0370(14) Uani 1 d . .
C16 C 0.4350(5) 0.1171(5) -0.05878(12) 0.085(3) Uani 1 d . .
H16 H 0.4909(5) 0.1439(5) -0.05519(12) 0.102 Uiso 1 calc R .
C17 C 0.3931(6) 0.0297(6) -0.06144(14) 0.109(5) Uani 1 d . .
H17 H 0.4205(6) -0.0028(6) -0.05983(14) 0.131 Uiso 1 calc R .
C18 C 0.3124(5) -0.0088(5) -0.06637(8) 0.066(2) Uani 1 d . .
H18 H 0.2828(5) -0.0687(5) -0.06799(8) 0.079 Uiso 1 calc R .
C19 C 0.2742(5) 0.0377(5) -0.06896(8) 0.067(2) Uani 1 d . .
H19 H 0.2180(5) 0.0106(5) -0.07242(8) 0.080 Uiso 1 calc R .
C20 C 0.3172(5) 0.1246(5) -0.06656(7) 0.052(2) Uani 1 d . .
H20 H 0.2907(5) 0.1572(5) -0.06864(7) 0.062 Uiso 1 calc R .
C21 C 0.4772(4) 0.3287(4) -0.07362(6) 0.0365(14) Uani 1 d D .
C22 C 0.4496(5) 0.3841(5) -0.07739(7) 0.054(2) Uani 1 d D .
H22 H 0.4174(5) 0.3983(5) -0.07175(7) 0.064 Uiso 1 calc R .
C23 C 0.4691(6) 0.4192(5) -0.08952(8) 0.067(2) Uani 1 d D .
H23 H 0.4508(6) 0.4580(5) -0.09211(8) 0.081 Uiso 1 calc R .
C24 C 0.5143(5) 0.3983(5) -0.09771(7) 0.061(2) Uani 1 d D .
H24 H 0.5264(5) 0.4221(5) -0.10600(7) 0.073 Uiso 1 calc R .
C25 C 0.5425(5) 0.3440(5) -0.09418(6) 0.054(2) Uani 1 d D .
H25 H 0.5745(5) 0.3302(5) -0.09992(6) 0.064 Uiso 1 calc R .
C26 C 0.5239(4) 0.3088(4) -0.08206(6) 0.043(2) Uani 1 d D .
H26 H 0.5434(4) 0.2708(4) -0.07953(6) 0.052 Uiso 1 calc R .
C27 C 0.8752(5) 1.0360(5) 0.02764(8) 0.062(2) Uani 1 d . .
H27 H 0.9065(5) 1.0119(5) 0.03235(8) 0.074 Uiso 1 calc R .
Cl1 Cl 0.7801(2) 1.0041(2) 0.03577(4) 0.1316(14) Uani 1 d . .
Cl2 Cl 0.9391(2) 1.1462(2) 0.02812(3) 0.1067(10) Uani 1 d . .
Cl3 Cl 0.8586(2) 0.9949(2) 0.01259(3) 0.1015(9) Uani 1 d . .
C28 C 0.2956(6) 0.5105(6) -0.05293(10) 0.098(4) Uani 1 d D .
H28 H 0.3056(6) 0.5563(6) -0.04667(10) 0.117 Uiso 1 calc R 1
Cl4 Cl 0.3927(5) 0.5242(5) -0.05961(12) 0.098(4) Uani 0.42(2) d PD 1
Cl5 Cl 0.2412(8) 0.5168(10) -0.06798(12) 0.095(3) Uani 0.42(2) d PD 1
Cl6 Cl 0.2327(7) 0.4093(8) -0.0470(2) 0.070(3) Uani 0.42(2) d PD 1
Cl4A Cl 0.3981(5) 0.5215(4) -0.0479(2) 0.159(6) Uani 0.58(2) d PD 2
Cl5A Cl 0.2831(12) 0.5196(7) -0.06785(9) 0.171(7) Uani 0.58(2) d PD 2
Cl6A Cl 0.2147(8) 0.4137(8) -0.04592(12) 0.117(5) Uani 0.58(2) d PD 2
Cl7 Cl 1.0000 1.0000 0.04651(3) 0.0804(12) Uani 1 d S .
Cl8 Cl 0.3333 0.6667 -0.03275(3) 0.0602(8) Uani 1 d S .

loop_
_atom_type_symbol
_atom_type_description
_atom_type_scat_dispersion_real
_atom_type_scat_dispersion_imag
_atom_type_scat_source
C C 0.0033 0.0016 'International Tables Vol C Tables 4.2.6.8 and 6.1.1.4'
H H 0.0000 0.0000 'International Tables Vol C Tables 4.2.6.8 and 6.1.1.4'
S S 0.1246 0.1234 'International Tables Vol C Tables 4.2.6.8 and 6.1.1.4'
Cl Cl 0.1484 0.1585 'International Tables Vol C Tables 4.2.6.8 and 6.1.1.4'
Pt Pt -1.7033 8.3905 'International Tables Vol C Tables 4.2.6.8 and 6.1.1.4'
P P 0.1023 0.0942 'International Tables Vol C Tables 4.2.6.8 and 6.1.1.4'

loop_
_geom_angle_atom_site_label_1
_geom_angle_atom_site_label_2
_geom_angle_atom_site_label_3
_geom_angle
_geom_angle_site_symmetry_1
_geom_angle_site_symmetry_3
P2 Pt1 P1 86.13(6) . .
P2 Pt1 S2 172.16(4) . .
P1 Pt1 S2 96.87(6) . .
P2 Pt1 S1 97.21(6) . .
P1 Pt1 S1 172.04(4) . .
S2 Pt1 S1 80.76(6) . .
P2 Pt1 Pt1 124.63(4) . 2_655
P1 Pt1 Pt1 134.22(4) . 2_655
S2 Pt1 Pt1 48.73(3) . 2_655
S1 Pt1 Pt1 48.72(3) . 2_655
P2 Pt1 Pt1 134.46(4) . 3_665
P1 Pt1 Pt1 124.38(4) . 3_665
S2 Pt1 Pt1 48.73(3) . 3_665
S1 Pt1 Pt1 48.72(3) . 3_665
Pt1 Pt1 Pt1 60.0 2_655 3_665
Pt1 S1 Pt1 82.57(6) 2_655 3_665
Pt1 S1 Pt1 82.56(6) 2_655 .
Pt1 S1 Pt1 82.56(6) 3_665 .
Pt1 S2 Pt1 82.55(6) . 2_655
Pt1 S2 Pt1 82.55(6) . 3_665
Pt1 S2 Pt1 82.55(6) 2_655 3_665
C1 P1 C7 105.8(3) . .
C1 P1 C13 106.8(3) . .
C7 P1 C13 104.6(3) . .
C1 P1 Pt1 120.1(2) . .
C7 P1 Pt1 110.9(2) . .
C13 P1 Pt1 107.7(2) . .
C2 C1 C6 114.5(8) . .
C2 C1 P1 125.7(7) . .
C6 C1 P1 119.6(6) . .
C1 C2 C3 123.1(11) . .
C4 C3 C2 121.3(12) . .
C3 C4 C5 120.9(10) . .
C6 C5 C4 117.6(10) . .
C5 C6 C1 122.5(9) . .
C12 C7 C8 119.2(9) . .
C12A C7 C8A 116.9(9) . .
C12A C7 P1 118.5(7) . .
C12 C7 P1 120.0(7) . .
C8 C7 P1 120.7(7) . .
C8A C7 P1 123.4(7) . .
C9 C8 C7 119.2(11) . .
C8 C9 C10 118.9(11) . .
C9A C10 C11A 120.7(10) . .
C11 C10 C9 120.1(10) . .
C10 C11 C12 121.3(14) . .
C7 C12 C11 120.4(12) . .
C7 C8A C9A 120.4(12) . .
C10 C9A C8A 118.9(12) . .
C10 C11A C12A 119.1(12) . .
C7 C12A C11A 121.4(11) . .
C14 C13 P1 108.7(4) . .
C13 C14 P2 108.7(4) . .
C15 P2 C21 104.3(3) . .
C15 P2 C14 105.2(3) . .
C21 P2 C14 107.4(3) . .
C15 P2 Pt1 111.3(2) . .
C21 P2 Pt1 120.3(2) . .
C14 P2 Pt1 107.5(2) . .
C16 C15 C20 118.3(6) . .
C16 C15 P2 120.4(5) . .
C20 C15 P2 121.2(5) . .
C15 C16 C17 120.9(8) . .
C18 C17 C16 119.3(9) . .
C19 C18 C17 120.4(8) . .
C18 C19 C20 119.7(7) . .
C15 C20 C19 121.3(8) . .
C22 C21 C26 119.1(6) . .
C22 C21 P2 122.3(5) . .
C26 C21 P2 118.6(5) . .
C21 C22 C23 119.6(7) . .
C24 C23 C22 120.5(7) . .
C25 C24 C23 121.0(7) . .
C24 C25 C26 119.2(7) . .
C21 C26 C25 120.7(7) . .
Cl3 C27 Cl2 113.3(5) . .
Cl3 C27 Cl1 112.7(5) . .
Cl2 C27 Cl1 110.3(5) . .
Cl5A C28 Cl6A 114.7(8) . .
Cl6 C28 Cl4 111.9(7) . .
Cl5A C28 Cl4A 117.2(8) . .
Cl6A C28 Cl4A 105.8(7) . .
Cl6 C28 Cl5 106.4(8) . .
Cl4 C28 Cl5 99.2(7) . .

loop_
_geom_bond_atom_site_label_1
_geom_bond_atom_site_label_2
_geom_bond_distance
_geom_bond_site_symmetry_2
Pt1 P2 2.2463(15) .
Pt1 P1 2.2497(15) .
Pt1 S2 2.3635(14) .
Pt1 S1 2.3634(14) .
Pt1 Pt1 3.1185(4) 2_655
Pt1 Pt1 3.1185(4) 3_665
S1 Pt1 2.3632(14) 2_655
S1 Pt1 2.3632(14) 3_665
S2 Pt1 2.3638(14) 2_655
S2 Pt1 2.3638(14) 3_665
P1 C1 1.803(7) .
P1 C7 1.814(6) .
P1 C13 1.836(6) .
C1 C2 1.341(12) .
C1 C6 1.421(11) .
C2 C3 1.392(14) .
C3 C4 1.28(2) .
C4 C5 1.40(2) .
C5 C6 1.377(12) .
C7 C12A 1.363(13) .
C7 C12 1.370(13) .
C7 C8 1.403(12) .
C7 C8A 1.407(14) .
C8 C9 1.39(2) .
C9 C10 1.42(2) .
C10 C11 1.32(2) .
C10 C9A 1.33(2) .
C10 C11A 1.38(2) .
C11 C12 1.39(2) .
C8A C9A 1.41(2) .
C11A C12A 1.39(2) .
C13 C14 1.518(10) .
C14 P2 1.826(6) .
P2 C15 1.817(6) .
P2 C21 1.820(6) .
C15 C16 1.361(10) .
C15 C20 1.365(9) .
C16 C17 1.391(11) .
C17 C18 1.362(12) .
C18 C19 1.350(12) .
C19 C20 1.378(11) .
C21 C22 1.378(9) .
C21 C26 1.389(9) .
C22 C23 1.392(10) .
C23 C24 1.363(11) .
C24 C25 1.361(10) .
C25 C26 1.391(9) .
C27 Cl3 1.713(8) .
C27 Cl2 1.727(8) .
C27 Cl1 1.735(9) .
C28 Cl5A 1.610(13) .
C28 Cl6 1.712(14) .
C28 Cl6A 1.779(12) .
C28 Cl4 1.785(11) .
C28 Cl4A 1.834(12) .
C28 Cl5 1.899(14) .
